data_2101727
loop_
_publ_author_name
'Marsh, R. E.'

_publ_section_title
;
 The perils of <i>Cc</i> revisited
;
_journal_issue 2
_journal_name_full 'Acta Crystallographica Section B'
_journal_page_first 317
_journal_page_last 322
_journal_paper_doi 10.1107/S010876819601381X
_journal_volume 53
_journal_year 1997
_chemical_formula_moiety 'C4 H8 S10 Mo2 Fe, 3(C8 H20 N)'
_chemical_formula_sum 'C28 H68 Fe Mo2 N3 S10'
_space_group_IT_number 15
_symmetry_cell_setting monoclinic
_symmetry_space_group_name_Hall '-C 2yc'
_symmetry_space_group_name_H-M 'C 1 2/c 1'
_audit_creation_method CSD-QUEST3D-V5
_cell_angle_alpha 90
_cell_angle_beta 96.46(3)
_cell_angle_gamma 90
_cell_formula_units_Z 4
_cell_length_a 14.003(6)
_cell_length_b 18.397(7)
_cell_length_c 17.571(6)
_cell_volume 4498(3)
_cod_data_source_file an0533.cif
_cod_data_source_block CSD_CIF_MIF_DERKOA01
_cod_depositor_comments
;

  Added moiety chemical formula from Marsh (1997) paper. The summary
  chemical formula is calculated from moiety formula using 'AdHocParser'
  (svn://www.crystallography.net/cod-tools/trunk/Formulae/AdHocParser.yp,
  revision 1441.)

  Removing 8 atoms which were symmetric equivalents of the atoms from
  the asymmetric unit.

  Andrius Merkys
  2013-11-06
;
_cod_original_sg_symbol_H-M 'C 2/c'
_cod_database_code 2101727

loop_
_symmetry_equiv_pos_as_xyz
x,y,z
-x,y,1/2-z
1/2+x,1/2+y,z
1/2-x,1/2+y,1/2-z
-x,-y,-z
x,-y,-1/2+z
-1/2-x,-1/2-y,-z
-1/2+x,-1/2-y,-1/2+z

loop_
_atom_site_label
_atom_site_fract_x
_atom_site_fract_y
_atom_site_fract_z
_atom_site_type_symbol
Fe1 .0 .5643 .25 Fe
Mo1 .1784 .5958 .3205 Mo
S1 .0834 .4951 .3370 S
S2 .1492 .6763 .4027 S
S3 .1089 .6333 .2016 S
S4 .3186 .6340 .2622 S
S5 .2966 .5161 .3885 S
C1 .4138 .5574 .3827 C
C2 .4194 .6141 .3328 C
N1 .7376 .1114 .6464 N
C3 .6724 .1742 .6382 C
C4 .5892 .1760 .6884 C
C5 .6872 .0419 .6320 C
C6 .6260 .0312 .5550 C
C7 .8070 .1220 .5912 C
C8 .8916 .0676 .5962 C
C9 .7860 .1071 .7248 C
C10 .8476 .1730 .7534 C

loop_
_atom_type_symbol
C
Fe
Mo
N
S
